data_4077913
loop_
_publ_author_name
'Helgert, Theodore R.'
'Hollis, T. Keith'
'Valente, Edward J.'

_publ_section_title
;
 Synthesis of Titanium CCC-NHC Pincer Complexes and Catalytic
 Hydroamination of Unactivated Alkenes
;
_journal_issue 8
_journal_name_full Organometallics
_journal_page_first 3002
_journal_paper_doi 10.1021/om2010436
_journal_volume 31
_journal_year 2012
_chemical_formula_moiety 'C20 H25 Cl3 N4 Ti1'
_chemical_formula_sum 'C20 H25 Cl3 N4 Ti'
_chemical_formula_weight 475.67
_chemical_name_systematic
;
 ?
;
_space_group_IT_number 14
_symmetry_cell_setting monoclinic
_symmetry_space_group_name_Hall '-P 2yn'
_symmetry_space_group_name_H-M 'P 1 21/n 1'
_atom_sites_solution_hydrogens geom
_atom_sites_solution_primary direct
_atom_sites_solution_secondary difmap
_audit_creation_method SHELXL-97
_cell_angle_alpha 90.00
_cell_angle_beta 105.153(2)
_cell_angle_gamma 90.00
_cell_formula_units_Z 4
_cell_length_a 12.3079(3)
_cell_length_b 11.1195(2)
_cell_length_c 16.0997(4)
_cell_measurement_reflns_used 16033
_cell_measurement_temperature 150(2)
_cell_measurement_theta_max 30
_cell_measurement_theta_min 3
_cell_volume 2126.76(9)
_computing_cell_refinement 'CrysAlis (Oxford Diffraction)'
_computing_data_collection 'CrysAlis (Oxford Diffraction)'
_computing_data_reduction 'CrysAlis (Oxford Diffraction)'
_computing_molecular_graphics WinGX
_computing_publication_material WinGX
_computing_structure_refinement 'SHELXL-97 (Sheldrick, 1997)'
_computing_structure_solution 'SHELXS-97 (Sheldrick, 1997)'
_diffrn_ambient_temperature 150(2)
_diffrn_detector_area_resol_mean 16.0309
_diffrn_measured_fraction_theta_full 0.995
_diffrn_measured_fraction_theta_max 0.995
_diffrn_measurement_device_type 'Oxford Diffraction Gemini'
_diffrn_measurement_method 'phi and omega scans'
_diffrn_radiation_monochromator graphite
_diffrn_radiation_source 'fine-focus sealed tube'
_diffrn_radiation_type MoK\a
_diffrn_radiation_wavelength 0.71073
_diffrn_reflns_av_R_equivalents 0.0197
_diffrn_reflns_av_sigmaI/netI 0.0185
_diffrn_reflns_limit_h_max 17
_diffrn_reflns_limit_h_min -17
_diffrn_reflns_limit_k_max 15
_diffrn_reflns_limit_k_min -15
_diffrn_reflns_limit_l_max 22
_diffrn_reflns_limit_l_min -23
_diffrn_reflns_number 25102
_diffrn_reflns_theta_full 30.63
_diffrn_reflns_theta_max 30.63
_diffrn_reflns_theta_min 3.29
_diffrn_standards_decay_% <2%
_diffrn_standards_interval_count 50
_diffrn_standards_number 2
_exptl_absorpt_coefficient_mu 0.793
_exptl_absorpt_correction_T_max 1
_exptl_absorpt_correction_T_min 0.97044
_exptl_absorpt_correction_type multi-scan
_exptl_absorpt_process_details 'CrysAlis (Oxford Diffraction)'
_exptl_crystal_colour orange
_exptl_crystal_density_diffrn 1.486
_exptl_crystal_density_method 'not measured'
_exptl_crystal_description prism
_exptl_crystal_F_000 984
_exptl_crystal_size_max 0.3
_exptl_crystal_size_mid 0.3
_exptl_crystal_size_min 0.3
_refine_diff_density_max 0.396
_refine_diff_density_min -0.289
_refine_diff_density_rms 0.050
_refine_ls_extinction_method none
_refine_ls_goodness_of_fit_ref 1.003
_refine_ls_hydrogen_treatment constr
_refine_ls_matrix_type full
_refine_ls_number_parameters 253
_refine_ls_number_reflns 6520
_refine_ls_number_restraints 0
_refine_ls_restrained_S_all 1.003
_refine_ls_R_factor_all 0.0302
_refine_ls_R_factor_gt 0.0237
_refine_ls_shift/su_max 0.001
_refine_ls_shift/su_mean 0.000
_refine_ls_structure_factor_coef Fsqd
_refine_ls_weighting_details 'calc w=1/[\s^2^(Fo^2^)+(0.0250P)^2^+0.8300P] where P=(Fo^2^+2Fc^2^)/3'
_refine_ls_weighting_scheme calc
_refine_ls_wR_factor_gt 0.0581
_refine_ls_wR_factor_ref 0.0593
_reflns_number_gt 5491
_reflns_number_total 6520
_reflns_threshold_expression >2sigma(I)
_cod_data_source_file om2010436_si_002.cif
_cod_data_source_block up056
_cod_original_cell_volume 2126.76(8)
_cod_database_code 4077913

loop_
_symmetry_equiv_pos_as_xyz
'x, y, z'
'-x+1/2, y+1/2, -z+1/2'
'-x, -y, -z'
'x-1/2, -y-1/2, z-1/2'

loop_
_atom_site_label
_atom_site_type_symbol
_atom_site_fract_x
_atom_site_fract_y
_atom_site_fract_z
_atom_site_U_iso_or_equiv
_atom_site_adp_type
_atom_site_occupancy
_atom_site_symmetry_multiplicity
_atom_site_calc_flag
_atom_site_refinement_flags
C2 C 0.88811(8) 0.78480(9) 0.25546(7) 0.01460(18) Uani 1 1 d .
C4 C 0.88571(9) 0.92356(10) 0.35836(7) 0.0188(2) Uani 1 1 d .
H4 H 0.8810 0.9986 0.3854 0.023 Uiso 1 1 calc R
C5 C 0.90031(10) 0.81397(10) 0.39602(7) 0.0200(2) Uani 1 1 d .
H5 H 0.9085 0.7973 0.4552 0.024 Uiso 1 1 calc R
C6 C 0.87154(8) 0.98507(9) 0.20279(7) 0.01484(18) Uani 1 1 d .
C7 C 0.87135(8) 0.92578(9) 0.12703(6) 0.01450(18) Uani 1 1 d .
C8 C 0.86331(8) 0.99663(9) 0.05481(7) 0.01482(18) Uani 1 1 d .
C9 C 0.85811(9) 1.12173(9) 0.05629(7) 0.0179(2) Uani 1 1 d .
H9 H 0.8534 1.1679 0.0058 0.022 Uiso 1 1 calc R
C10 C 0.86003(9) 1.17666(9) 0.13456(7) 0.0196(2) Uani 1 1 d .
H10 H 0.8570 1.2619 0.1373 0.024 Uiso 1 1 calc R
C11 C 0.86627(9) 1.10966(9) 0.20899(7) 0.0177(2) Uani 1 1 d .
H11 H 0.8669 1.1477 0.2619 0.021 Uiso 1 1 calc R
C13 C 0.86809(8) 0.80520(9) -0.00873(6) 0.01428(18) Uani 1 1 d .
C15 C 0.85404(9) 0.85310(10) -0.14673(7) 0.0196(2) Uani 1 1 d .
H15 H 0.8493 0.8443 -0.2063 0.024 Uiso 1 1 calc R
C16 C 0.85299(9) 0.95780(10) -0.10418(7) 0.0184(2) Uani 1 1 d .
H16 H 0.8474 1.0366 -0.1277 0.022 Uiso 1 1 calc R
C17 C 0.91992(9) 0.60146(9) 0.34947(7) 0.01653(19) Uani 1 1 d .
H17A H 0.8859 0.5555 0.2964 0.020 Uiso 1 1 calc R
H17B H 0.8822 0.5765 0.3940 0.020 Uiso 1 1 calc R
C18 C 1.04448(9) 0.57213(10) 0.37988(8) 0.0216(2) Uani 1 1 d .
H18A H 1.0795 0.6221 0.4307 0.026 Uiso 1 1 calc R
H18B H 1.0812 0.5921 0.3338 0.026 Uiso 1 1 calc R
C19 C 1.06386(10) 0.43923(10) 0.40353(8) 0.0236(2) Uani 1 1 d .
H19A H 1.1446 0.4268 0.4322 0.028 Uiso 1 1 calc R
H19B H 1.0205 0.4180 0.4453 0.028 Uiso 1 1 calc R
C20 C 1.02989(12) 0.35518(11) 0.32691(9) 0.0299(3) Uani 1 1 d .
H20A H 0.9492 0.3640 0.2997 0.036 Uiso 1 1 calc R
H20B H 1.0459 0.2720 0.3463 0.036 Uiso 1 1 calc R
H20C H 1.0726 0.3752 0.2852 0.036 Uiso 1 1 calc R
C21 C 0.87627(9) 0.63307(10) -0.10653(7) 0.0182(2) Uani 1 1 d .
H21A H 0.8827 0.5852 -0.0536 0.022 Uiso 1 1 calc R
H21B H 0.9469 0.6227 -0.1242 0.022 Uiso 1 1 calc R
C22 C 0.77864(10) 0.58495(10) -0.17730(7) 0.0218(2) Uani 1 1 d .
H22A H 0.8010 0.5067 -0.1971 0.026 Uiso 1 1 calc R
H22B H 0.7645 0.6411 -0.2267 0.026 Uiso 1 1 calc R
C23 C 0.66947(10) 0.56776(12) -0.15113(9) 0.0273(2) Uani 1 1 d .
H23A H 0.6075 0.5536 -0.2035 0.033 Uiso 1 1 calc R
H23B H 0.6522 0.6427 -0.1239 0.033 Uiso 1 1 calc R
C24 C 0.67358(12) 0.46340(13) -0.08895(10) 0.0347(3) Uani 1 1 d .
H24A H 0.6937 0.3894 -0.1144 0.042 Uiso 1 1 calc R
H24B H 0.5996 0.4537 -0.0776 0.042 Uiso 1 1 calc R
H24C H 0.7301 0.4801 -0.0348 0.042 Uiso 1 1 calc R
N1 N 0.90116(7) 0.73041(8) 0.33223(6) 0.01555(16) Uani 1 1 d .
N3 N 0.87904(7) 0.90409(8) 0.27242(6) 0.01500(16) Uani 1 1 d .
N12 N 0.86174(7) 0.92667(8) -0.01939(6) 0.01499(16) Uani 1 1 d .
N14 N 0.86328(7) 0.76081(8) -0.08714(6) 0.01531(16) Uani 1 1 d .
Cl1 Cl 0.68316(2) 0.73316(2) 0.081349(18) 0.02011(6) Uani 1 1 d .
Cl2 Cl 1.07254(2) 0.73506(2) 0.146584(18) 0.02118(6) Uani 1 1 d .
Cl3 Cl 0.87824(2) 0.52370(2) 0.129787(19) 0.02253(6) Uani 1 1 d .
Ti Ti 0.878757(15) 0.731913(15) 0.120855(11) 0.01214(4) Uani 1 1 d .

loop_
_atom_site_aniso_label
_atom_site_aniso_U_11
_atom_site_aniso_U_22
_atom_site_aniso_U_33
_atom_site_aniso_U_23
_atom_site_aniso_U_13
_atom_site_aniso_U_12
C2 0.0148(4) 0.0137(4) 0.0152(4) -0.0006(4) 0.0038(4) 0.0009(3)
C4 0.0213(5) 0.0192(5) 0.0168(5) -0.0043(4) 0.0065(4) 0.0017(4)
C5 0.0247(5) 0.0222(5) 0.0143(5) -0.0029(4) 0.0072(4) 0.0009(4)
C6 0.0140(4) 0.0132(4) 0.0171(5) 0.0000(4) 0.0035(4) 0.0012(3)
C7 0.0148(4) 0.0121(4) 0.0164(5) -0.0001(4) 0.0037(4) 0.0007(3)
C8 0.0137(4) 0.0132(4) 0.0170(5) 0.0001(4) 0.0031(4) -0.0001(3)
C9 0.0173(5) 0.0129(4) 0.0227(5) 0.0034(4) 0.0036(4) -0.0002(4)
C10 0.0186(5) 0.0109(4) 0.0288(6) -0.0007(4) 0.0050(4) 0.0002(4)
C11 0.0175(5) 0.0134(4) 0.0221(5) -0.0042(4) 0.0047(4) 0.0000(4)
C13 0.0142(4) 0.0135(4) 0.0150(4) 0.0011(4) 0.0036(4) 0.0002(3)
C15 0.0215(5) 0.0227(5) 0.0148(5) 0.0047(4) 0.0051(4) 0.0006(4)
C16 0.0203(5) 0.0185(5) 0.0164(5) 0.0057(4) 0.0046(4) -0.0003(4)
C17 0.0190(5) 0.0147(5) 0.0160(5) 0.0018(4) 0.0047(4) 0.0002(4)
C18 0.0184(5) 0.0181(5) 0.0262(6) 0.0000(4) 0.0022(4) -0.0001(4)
C19 0.0214(5) 0.0209(5) 0.0251(6) 0.0039(4) 0.0003(4) 0.0030(4)
C20 0.0411(7) 0.0208(6) 0.0306(6) -0.0007(5) 0.0141(6) 0.0042(5)
C21 0.0199(5) 0.0166(5) 0.0183(5) -0.0013(4) 0.0052(4) 0.0037(4)
C22 0.0240(5) 0.0217(5) 0.0188(5) -0.0039(4) 0.0042(4) 0.0004(4)
C23 0.0211(5) 0.0280(6) 0.0316(6) -0.0001(5) 0.0047(5) -0.0007(5)
C24 0.0305(7) 0.0346(7) 0.0382(7) 0.0038(6) 0.0074(6) -0.0091(5)
N1 0.0178(4) 0.0148(4) 0.0144(4) -0.0005(3) 0.0049(3) 0.0011(3)
N3 0.0170(4) 0.0136(4) 0.0148(4) -0.0016(3) 0.0049(3) 0.0016(3)
N12 0.0171(4) 0.0130(4) 0.0150(4) 0.0021(3) 0.0044(3) -0.0003(3)
N14 0.0160(4) 0.0156(4) 0.0145(4) 0.0007(3) 0.0043(3) 0.0008(3)
Cl1 0.01514(11) 0.02040(12) 0.02457(13) 0.00555(10) 0.00480(9) 0.00109(9)
Cl2 0.01560(11) 0.01964(12) 0.02825(13) 0.00304(10) 0.00566(10) 0.00058(9)
Cl3 0.02426(13) 0.01074(10) 0.03183(15) 0.00088(10) 0.00596(11) 0.00113(9)
Ti 0.01482(8) 0.00960(8) 0.01221(8) 0.00036(6) 0.00389(6) 0.00066(6)

loop_
_atom_type_symbol
_atom_type_description
_atom_type_scat_dispersion_real
_atom_type_scat_dispersion_imag
_atom_type_scat_source
C C 0.0030 0.0020 'International Tables Vol C Tables 4.2.6.8 and 6.1.1.4'
H H 0.0000 0.0000 'International Tables Vol C Tables 4.2.6.8 and 6.1.1.4'
N N 0.0060 0.0030 'International Tables Vol C Tables 4.2.6.8 and 6.1.1.4'
Cl Cl 0.1480 0.1590 'International Tables Vol C Tables 4.2.6.8 and 6.1.1.4'
Ti Ti 0.2780 0.4460 'International Tables Vol C Tables 4.2.6.8 and 6.1.1.4'

loop_
_geom_angle_atom_site_label_1
_geom_angle_atom_site_label_2
_geom_angle_atom_site_label_3
_geom_angle
N1 C2 N3 104.42(8)
N1 C2 Ti 137.75(7)
N3 C2 Ti 117.83(7)
C5 C4 N3 105.90(9)
C4 C5 N1 107.31(9)
C7 C6 C11 123.18(10)
C7 C6 N3 112.17(9)
C11 C6 N3 124.65(10)
C8 C7 C6 116.81(9)
C8 C7 Ti 121.53(7)
C6 C7 Ti 121.64(7)
C7 C8 C9 123.13(10)
C7 C8 N12 112.09(9)
C9 C8 N12 124.77(10)
C10 C9 C8 117.57(10)
C9 C10 C11 121.73(10)
C6 C11 C10 117.57(10)
N14 C13 N12 105.03(9)
N14 C13 Ti 136.79(7)
N12 C13 Ti 118.16(7)
C16 C15 N14 107.22(9)
C15 C16 N12 105.99(9)
N1 C17 C18 111.51(9)
C17 C18 C19 111.51(9)
C20 C19 C18 113.64(10)
N14 C21 C22 112.96(9)
C21 C22 C23 114.75(10)
C22 C23 C24 113.41(10)
C2 N1 C5 110.88(9)
C2 N1 C17 125.97(9)
C5 N1 C17 123.08(9)
C2 N3 C4 111.48(9)
C2 N3 C6 116.72(8)
C4 N3 C6 131.67(9)
C13 N12 C16 111.06(9)
C13 N12 C8 116.70(8)
C16 N12 C8 132.23(9)
C13 N14 C15 110.69(9)
C13 N14 C21 125.02(9)
C15 N14 C21 124.08(9)
C7 Ti C13 71.52(4)
C7 Ti C2 71.51(4)
C13 Ti C2 143.01(4)
C7 Ti Cl2 91.75(3)
C13 Ti Cl2 88.14(3)
C2 Ti Cl2 91.91(3)
C7 Ti Cl3 172.70(3)
C13 Ti Cl3 115.20(3)
C2 Ti Cl3 101.78(3)
Cl2 Ti Cl3 91.344(11)
C7 Ti Cl1 87.34(3)
C13 Ti Cl1 86.43(3)
C2 Ti Cl1 92.94(3)
Cl2 Ti Cl1 174.506(13)
Cl3 Ti Cl1 90.199(11)

loop_
_geom_bond_atom_site_label_1
_geom_bond_atom_site_label_2
_geom_bond_distance
C2 N1 1.3474(13)
C2 N3 1.3647(13)
C2 Ti 2.2192(10)
C4 C5 1.3520(16)
C4 N3 1.3815(13)
C5 N1 1.3870(13)
C6 C7 1.3861(14)
C6 C11 1.3916(14)
C6 N3 1.4220(13)
C7 C8 1.3864(14)
C7 Ti 2.1610(10)
C8 C9 1.3930(14)
C8 N12 1.4215(13)
C9 C10 1.3949(16)
C10 C11 1.3961(16)
C13 N14 1.3422(13)
C13 N12 1.3612(13)
C13 Ti 2.2115(10)
C15 C16 1.3525(15)
C15 N14 1.3891(13)
C16 N12 1.3849(13)
C17 N1 1.4672(13)
C17 C18 1.5179(15)
C18 C19 1.5292(16)
C19 C20 1.5167(17)
C21 N14 1.4720(13)
C21 C22 1.5207(15)
C22 C23 1.5218(17)
C23 C24 1.5247(18)
Cl1 Ti 2.3237(3)
Cl2 Ti 2.3119(3)
Cl3 Ti 2.3198(3)

loop_
_geom_torsion_atom_site_label_1
_geom_torsion_atom_site_label_2
_geom_torsion_atom_site_label_3
_geom_torsion_atom_site_label_4
_geom_torsion
N3 C4 C5 N1 -0.53(12)
C11 C6 C7 C8 -1.24(15)
N3 C6 C7 C8 179.45(9)
C11 C6 C7 Ti -179.65(8)
N3 C6 C7 Ti 1.04(12)
C6 C7 C8 C9 1.45(15)
Ti C7 C8 C9 179.86(8)
C6 C7 C8 N12 -178.90(9)
Ti C7 C8 N12 -0.49(12)
C7 C8 C9 C10 -0.68(16)
N12 C8 C9 C10 179.71(10)
C8 C9 C10 C11 -0.35(16)
C7 C6 C11 C10 0.29(16)
N3 C6 C11 C10 179.51(9)
C9 C10 C11 C6 0.54(16)
N14 C15 C16 N12 0.05(12)
N1 C17 C18 C19 176.23(9)
C17 C18 C19 C20 68.14(13)
N14 C21 C22 C23 -72.35(12)
C21 C22 C23 C24 -70.76(14)
N3 C2 N1 C5 -0.02(12)
Ti C2 N1 C5 179.97(9)
N3 C2 N1 C17 -176.98(9)
Ti C2 N1 C17 3.01(17)
C4 C5 N1 C2 0.36(13)
C4 C5 N1 C17 177.42(9)
C18 C17 N1 C2 93.43(12)
C18 C17 N1 C5 -83.18(12)
N1 C2 N3 C4 -0.33(11)
Ti C2 N3 C4 179.68(7)
N1 C2 N3 C6 176.07(8)
Ti C2 N3 C6 -3.92(12)
C5 C4 N3 C2 0.55(12)
C5 C4 N3 C6 -175.15(10)
C7 C6 N3 C2 1.91(13)
C11 C6 N3 C2 -177.39(10)
C7 C6 N3 C4 177.42(10)
C11 C6 N3 C4 -1.87(17)
N14 C13 N12 C16 0.01(11)
Ti C13 N12 C16 -178.63(7)
N14 C13 N12 C8 179.06(8)
Ti C13 N12 C8 0.41(12)
C15 C16 N12 C13 -0.04(12)
C15 C16 N12 C8 -178.89(10)
C7 C8 N12 C13 0.03(13)
C9 C8 N12 C13 179.68(10)
C7 C8 N12 C16 178.83(10)
C9 C8 N12 C16 -1.53(18)
N12 C13 N14 C15 0.02(11)
Ti C13 N14 C15 178.28(8)
N12 C13 N14 C21 174.86(9)
Ti C13 N14 C21 -6.88(16)
C16 C15 N14 C13 -0.05(12)
C16 C15 N14 C21 -174.94(9)
C22 C21 N14 C13 125.90(11)
C22 C21 N14 C15 -59.94(13)
C8 C7 Ti C13 0.52(8)
C6 C7 Ti C13 178.86(9)
C8 C7 Ti C2 179.40(9)
C6 C7 Ti C2 -2.27(8)
C8 C7 Ti Cl2 87.97(8)
C6 C7 Ti Cl2 -93.69(8)
C8 C7 Ti Cl3 -156.98(18)
C6 C7 Ti Cl3 21.4(3)
C8 C7 Ti Cl1 -86.60(8)
C6 C7 Ti Cl1 91.73(8)
N14 C13 Ti C7 -178.57(11)
N12 C13 Ti C7 -0.48(7)
N14 C13 Ti C2 179.65(9)
N12 C13 Ti C2 -2.26(11)
N14 C13 Ti Cl2 88.96(10)
N12 C13 Ti Cl2 -92.95(7)
N14 C13 Ti Cl3 -1.65(12)
N12 C13 Ti Cl3 176.44(7)
N14 C13 Ti Cl1 -90.19(10)
N12 C13 Ti Cl1 87.90(7)
N1 C2 Ti C7 -176.76(12)
N3 C2 Ti C7 3.23(7)
N1 C2 Ti C13 -174.98(9)
N3 C2 Ti C13 5.01(11)
N1 C2 Ti Cl2 -85.55(11)
N3 C2 Ti Cl2 94.44(7)
N1 C2 Ti Cl3 6.22(11)
N3 C2 Ti Cl3 -173.78(7)
N1 C2 Ti Cl1 97.04(11)
N3 C2 Ti Cl1 -82.97(7)
